data_7706341
loop_
_publ_author_name
'Hern\'andez Mej\'ias, \'Angel D'
'Poirot, Alexandre'
'Rmili, Meriem'
'Leygue, Nadine'
'Wolff, Mariusz'
'Saffon-Merceron, Nathalie'
'Benoist, Eric'
'Fery-Forgues, Suzanne'

_publ_section_title
;
 Efficient photorelease of carbon monoxide from a luminescent tricarbonyl
 rhenium(I) complex incorporating pyridyl-1,2,4-triazole and phosphine
 ligands.
;
_journal_issue 4
_journal_name_full 'Dalton transactions (Cambridge, England : 2003)'
_journal_page_first 1313
_journal_page_last 1323
_journal_paper_doi 10.1039/d0dt03577g
_journal_volume 50
_journal_year 2021
_chemical_formula_sum 'C43 H29 Cl3 F3 N5 O7 P Re S'
_chemical_formula_weight 1140.29
_space_group_crystal_system triclinic
_space_group_IT_number 2
_space_group_name_Hall '-P 1'
_space_group_name_H-M_alt 'P -1'
_atom_sites_solution_hydrogens geom
_atom_sites_solution_primary 'dual space'
_atom_sites_solution_secondary difmap
_audit_creation_method SHELXL-2018/3
_audit_update_record
;
2020-07-28 deposited with the CCDC.	2020-12-23 downloaded from the CCDC.
;
_cell_angle_alpha 68.331(2)
_cell_angle_beta 77.247(2)
_cell_angle_gamma 71.348(2)
_cell_formula_units_Z 2
_cell_length_a 12.9001(9)
_cell_length_b 14.1290(9)
_cell_length_c 14.1372(10)
_cell_measurement_reflns_used 9258
_cell_measurement_temperature 253(2)
_cell_measurement_theta_max 20.05
_cell_measurement_theta_min 3.04
_cell_volume 2253.4(3)
_computing_cell_refinement 'Bruker SAINT'
_computing_data_collection 'Bruker APEX2'
_computing_data_reduction 'Bruker SAINT'
_computing_molecular_graphics 'Bruker SHELXTL'
_computing_publication_material 'Bruker SHELXTL'
_computing_structure_refinement 'SHELXL-2018/3 (Sheldrick, 2018)'
_computing_structure_solution 'SHELXT (Sheldrick 2015)'
_diffrn_ambient_temperature 253(2)
_diffrn_measured_fraction_theta_full 0.995
_diffrn_measured_fraction_theta_max 0.995
_diffrn_measurement_device_type 'Bruker kappa APEX-II CCD Quazar'
_diffrn_measurement_method 'phi and omega scans'
_diffrn_radiation_type MoK\a
_diffrn_radiation_wavelength 0.71073
_diffrn_reflns_av_R_equivalents 0.0994
_diffrn_reflns_av_unetI/netI 0.0731
_diffrn_reflns_Laue_measured_fraction_full 0.995
_diffrn_reflns_Laue_measured_fraction_max 0.995
_diffrn_reflns_limit_h_max 16
_diffrn_reflns_limit_h_min -16
_diffrn_reflns_limit_k_max 17
_diffrn_reflns_limit_k_min -12
_diffrn_reflns_limit_l_max 17
_diffrn_reflns_limit_l_min -17
_diffrn_reflns_number 67667
_diffrn_reflns_point_group_measured_fraction_full 0.995
_diffrn_reflns_point_group_measured_fraction_max 0.995
_diffrn_reflns_theta_full 25.242
_diffrn_reflns_theta_max 26.372
_diffrn_reflns_theta_min 3.015
_diffrn_source 'incoatec microfocus sealed tube'
_exptl_absorpt_coefficient_mu 3.024
_exptl_absorpt_correction_T_max 0.7455
_exptl_absorpt_correction_T_min 0.6231
_exptl_absorpt_correction_type multi-scan
_exptl_absorpt_process_details 'SADABS (Bruker-AXS)'
_exptl_crystal_colour orange
_exptl_crystal_density_diffrn 1.681
_exptl_crystal_description plate
_exptl_crystal_F_000 1124
_exptl_crystal_size_max 0.260
_exptl_crystal_size_mid 0.040
_exptl_crystal_size_min 0.040
_refine_diff_density_max 0.832
_refine_diff_density_min -0.992
_refine_diff_density_rms 0.128
_refine_ls_extinction_method none
_refine_ls_goodness_of_fit_ref 1.057
_refine_ls_hydrogen_treatment constr
_refine_ls_matrix_type full
_refine_ls_number_parameters 614
_refine_ls_number_reflns 9181
_refine_ls_number_restraints 132
_refine_ls_restrained_S_all 1.077
_refine_ls_R_factor_all 0.0730
_refine_ls_R_factor_gt 0.0423
_refine_ls_shift/su_max 0.001
_refine_ls_shift/su_mean 0.000
_refine_ls_structure_factor_coef Fsqd
_refine_ls_weighting_details 'w=1/[\s^2^(Fo^2^)+(0.0473P)^2^] where P=(Fo^2^+2Fc^2^)/3'
_refine_ls_weighting_scheme calc
_refine_ls_wR_factor_gt 0.0878
_refine_ls_wR_factor_ref 0.1017
_reflns_Friedel_coverage 0.000
_reflns_number_gt 6857
_reflns_number_total 9181
_reflns_threshold_expression 'I > 2\s(I)'
_cod_data_source_file d0dt03577g2.cif
_cod_data_source_block 1-TPP
_cod_depositor_comments 'Adding full bibliography for 7706341.cif.'
_cod_database_code 7706341
_shelx_shelxl_version_number 2018/3
_shelx_space_group_comment
; 
The symmetry employed for this shelxl refinement is uniquely defined 
by the following loop, which should always be used as a source of 
symmetry information in preference to the above space-group names. 
They are only intended as comments. 
;
_shelx_estimated_absorpt_t_min 0.507
_shelx_estimated_absorpt_t_max 0.889

loop_
_space_group_symop_operation_xyz
'x, y, z'
'-x, -y, -z'

loop_
_atom_site_label
_atom_site_type_symbol
_atom_site_fract_x
_atom_site_fract_y
_atom_site_fract_z
_atom_site_U_iso_or_equiv
_atom_site_adp_type
_atom_site_occupancy
_atom_site_site_symmetry_order
_atom_site_calc_flag
_atom_site_refinement_flags_posn
_atom_site_refinement_flags_adp
_atom_site_refinement_flags_occupancy
_atom_site_disorder_assembly
_atom_site_disorder_group
Re1 Re 0.72253(2) 0.48379(2) 0.17726(2) 0.03197(9) Uani 1 1 d . . . . .
P1 P 0.66348(11) 0.65015(11) 0.03398(10) 0.0307(3) Uani 1 1 d . . . . .
O1 O 0.6554(3) 1.0028(3) 0.5377(3) 0.0466(10) Uani 1 1 d . . . . .
O2 O 0.5422(4) 0.4017(4) 0.1499(4) 0.0758(16) Uani 1 1 d . . . . .
O3 O 0.8964(4) 0.3816(4) 0.0324(4) 0.0681(14) Uani 1 1 d . . . . .
O4 O 0.7875(5) 0.2665(4) 0.3450(4) 0.0797(17) Uani 1 1 d . . . . .
N1 N 0.8281(3) 0.5568(3) 0.2148(3) 0.0338(11) Uani 1 1 d . . . . .
N2 N 0.6253(3) 0.5579(3) 0.2867(3) 0.0318(10) Uani 1 1 d . . . . .
N3 N 0.5215(4) 0.5571(4) 0.3376(3) 0.0357(11) Uani 1 1 d . . . . .
N4 N 0.5932(3) 0.6522(3) 0.3867(3) 0.0320(10) Uani 1 1 d . . . . .
N5 N 0.5919(4) 0.9025(3) 0.6892(3) 0.0371(11) Uani 1 1 d . . . . .
C1 C 0.9344(4) 0.5500(5) 0.1763(4) 0.0395(14) Uani 1 1 d . . . . .
H1 H 0.966476 0.511055 0.130849 0.047 Uiso 1 1 calc R U . . .
C2 C 0.9977(5) 0.5970(5) 0.2002(4) 0.0471(16) Uani 1 1 d . . . . .
H2 H 1.071307 0.591595 0.170755 0.057 Uiso 1 1 calc R U . . .
C3 C 0.9520(5) 0.6525(5) 0.2682(4) 0.0479(16) Uani 1 1 d . . . . .
H3 H 0.994622 0.684618 0.286569 0.057 Uiso 1 1 calc R U . . .
C4 C 0.8435(4) 0.6606(5) 0.3092(4) 0.0368(13) Uani 1 1 d . . . . .
H4 H 0.811569 0.697508 0.356344 0.044 Uiso 1 1 calc R U . . .
C5 C 0.7826(4) 0.6144(4) 0.2803(4) 0.0320(12) Uani 1 1 d . . . . .
C6 C 0.6688(4) 0.6125(4) 0.3172(4) 0.0292(12) Uani 1 1 d . . . . .
C7 C 0.5049(4) 0.6138(4) 0.3965(4) 0.0356(13) Uani 1 1 d . . . . .
H7 H 0.439876 0.627070 0.440760 0.043 Uiso 1 1 calc R U . . .
C8 C 0.5954(4) 0.7217(4) 0.4374(4) 0.0315(12) Uani 1 1 d . . . . .
C9 C 0.6176(5) 0.8161(4) 0.3810(4) 0.0383(14) Uani 1 1 d . . . . .
H9 H 0.630066 0.835420 0.309136 0.046 Uiso 1 1 calc R U . . .
C10 C 0.6217(5) 0.8840(5) 0.4300(4) 0.0417(14) Uani 1 1 d . . . . .
H10 H 0.638576 0.948619 0.391883 0.050 Uiso 1 1 calc R U . . .
C11 C 0.6003(4) 0.8541(4) 0.5367(4) 0.0351(13) Uani 1 1 d . . . . .
C12 C 0.5735(5) 0.7596(4) 0.5920(4) 0.0362(13) Uani 1 1 d . . . . .
H12 H 0.556591 0.741101 0.663626 0.043 Uiso 1 1 calc R U . . .
C13 C 0.5714(5) 0.6928(4) 0.5425(4) 0.0372(13) Uani 1 1 d . . . . .
H13 H 0.553810 0.628308 0.579847 0.045 Uiso 1 1 calc R U . . .
C14 C 0.6129(5) 0.9188(4) 0.5929(4) 0.0382(13) Uani 1 1 d . . . . .
C15 C 0.6625(5) 1.0430(4) 0.6112(4) 0.0396(14) Uani 1 1 d . . . . .
C16 C 0.6250(5) 0.9801(4) 0.7041(4) 0.0381(13) Uani 1 1 d . . . . .
C17 C 0.6249(5) 0.9990(5) 0.7941(5) 0.0481(16) Uani 1 1 d . . . . .
H17 H 0.599200 0.957264 0.858520 0.058 Uiso 1 1 calc R U . . .
C18 C 0.6651(6) 1.0832(5) 0.7830(5) 0.0557(18) Uani 1 1 d . . . . .
H18 H 0.668737 1.097528 0.841923 0.067 Uiso 1 1 calc R U . . .
C19 C 0.6996(6) 1.1461(5) 0.6888(5) 0.0558(18) Uani 1 1 d . . . . .
H19 H 0.723494 1.203753 0.685129 0.067 Uiso 1 1 calc R U . . .
C20 C 0.7006(6) 1.1277(5) 0.5985(5) 0.0542(17) Uani 1 1 d . . . . .
H20 H 0.725382 1.169910 0.533863 0.065 Uiso 1 1 calc R U . . .
C21 C 0.7015(5) 0.7605(4) 0.0420(4) 0.0357(13) Uani 1 1 d . . . . .
C22 C 0.6222(5) 0.8399(5) 0.0745(4) 0.0417(14) Uani 1 1 d . . . . .
H22 H 0.547559 0.839820 0.088469 0.050 Uiso 1 1 calc R U . . .
C23 C 0.6558(6) 0.9189(5) 0.0859(5) 0.0591(18) Uani 1 1 d . . . . .
H23 H 0.603051 0.972616 0.107638 0.071 Uiso 1 1 calc R U . . .
C24 C 0.7636(7) 0.9198(6) 0.0660(6) 0.066(2) Uani 1 1 d . . . . .
H24 H 0.784277 0.974724 0.072901 0.079 Uiso 1 1 calc R U . . .
C25 C 0.8428(6) 0.8409(6) 0.0357(5) 0.0564(18) Uani 1 1 d . . . . .
H25 H 0.917522 0.840771 0.023761 0.068 Uiso 1 1 calc R U . . .
C26 C 0.8109(5) 0.7619(5) 0.0232(4) 0.0437(15) Uani 1 1 d . . . . .
H26 H 0.864383 0.708468 0.001550 0.052 Uiso 1 1 calc R U . . .
C27 C 0.5167(4) 0.7012(4) 0.0211(4) 0.0314(12) Uani 1 1 d . . . . .
C28 C 0.4380(5) 0.6755(4) 0.1035(4) 0.0396(14) Uani 1 1 d . . . . .
H28 H 0.460339 0.629934 0.167524 0.048 Uiso 1 1 calc R U . . .
C29 C 0.3270(5) 0.7160(5) 0.0924(5) 0.0465(15) Uani 1 1 d . . . . .
H29 H 0.274276 0.698842 0.149033 0.056 Uiso 1 1 calc R U . . .
C30 C 0.2938(5) 0.7814(5) -0.0012(5) 0.0555(17) Uani 1 1 d . . . . .
H30 H 0.218428 0.808156 -0.009172 0.067 Uiso 1 1 calc R U . . .
C31 C 0.3720(5) 0.8078(5) -0.0840(5) 0.0465(15) Uani 1 1 d . . . . .
H31 H 0.349272 0.852762 -0.148125 0.056 Uiso 1 1 calc R U . . .
C32 C 0.4808(5) 0.7692(4) -0.0731(4) 0.0388(14) Uani 1 1 d . . . . .
H32 H 0.532844 0.788326 -0.129707 0.047 Uiso 1 1 calc R U . . .
C33 C 0.7211(4) 0.6406(4) -0.0926(4) 0.0334(12) Uani 1 1 d . . . . .
C34 C 0.7017(5) 0.5624(5) -0.1190(4) 0.0415(14) Uani 1 1 d . . . . .
H34 H 0.664787 0.514229 -0.070033 0.050 Uiso 1 1 calc R U . . .
C35 C 0.7361(5) 0.5548(5) -0.2162(4) 0.0455(15) Uani 1 1 d . . . . .
H35 H 0.719028 0.503905 -0.233727 0.055 Uiso 1 1 calc R U . . .
C36 C 0.7947(5) 0.6204(5) -0.2871(5) 0.0512(17) Uani 1 1 d . . . . .
H36 H 0.821424 0.612519 -0.351950 0.061 Uiso 1 1 calc R U . . .
C37 C 0.8141(5) 0.6980(5) -0.2626(5) 0.0533(17) Uani 1 1 d . . . . .
H37 H 0.852911 0.744460 -0.311648 0.064 Uiso 1 1 calc R U . . .
C38 C 0.7773(5) 0.7088(5) -0.1668(4) 0.0440(15) Uani 1 1 d . . . . .
H38 H 0.790534 0.763092 -0.151698 0.053 Uiso 1 1 calc R U . . .
C39 C 0.6120(5) 0.4325(5) 0.1579(5) 0.0460(15) Uani 1 1 d . . . . .
C40 C 0.8277(5) 0.4227(5) 0.0845(4) 0.0442(15) Uani 1 1 d . . . . .
C41 C 0.7671(5) 0.3488(6) 0.2854(5) 0.0506(16) Uani 1 1 d . . . . .
C42 C 0.0664(5) 0.6594(6) 0.5079(5) 0.0529(17) Uani 1 1 d . . . . .
F1 F -0.0224(3) 0.6599(5) 0.4777(3) 0.1002(17) Uani 1 1 d . . . . .
F2 F 0.0650(4) 0.7594(4) 0.4906(4) 0.0922(15) Uani 1 1 d . . . . .
F3 F 0.0586(3) 0.6156(3) 0.6094(3) 0.0674(11) Uani 1 1 d . . . . .
S1 S 0.19279(13) 0.59344(13) 0.44574(11) 0.0445(4) Uani 1 1 d . . . . .
O5 O 0.1883(4) 0.6562(4) 0.3402(3) 0.0635(13) Uani 1 1 d . . . . .
O6 O 0.1825(5) 0.4892(4) 0.4696(4) 0.0778(15) Uani 1 1 d . . . . .
O7 O 0.2748(3) 0.6005(4) 0.4947(3) 0.0632(13) Uani 1 1 d . . . . .
C43 C 1.0097(15) 0.9625(16) 0.2626(15) 0.173(4) Uani 0.617(10) 1 d D U P A 1
H43 H 1.064739 0.916641 0.310706 0.208 Uiso 0.617(10) 1 calc R U P A 1
Cl1 Cl 1.0412(7) 0.9357(6) 0.1434(6) 0.159(3) Uani 0.617(10) 1 d D U P A 1
Cl2 Cl 1.0030(10) 1.0959(10) 0.2293(11) 0.223(4) Uani 0.617(10) 1 d D U P A 1
Cl3 Cl 0.8799(5) 0.9396(7) 0.3075(7) 0.181(4) Uani 0.617(10) 1 d D U P A 1
C43' C 1.0077(19) 0.972(2) 0.306(2) 0.186(5) Uani 0.383(10) 1 d D U P A 2
H43' H 1.062529 0.913253 0.347095 0.223 Uiso 0.383(10) 1 calc R U P A 2
Cl1' Cl 0.8805(9) 0.9930(8) 0.3746(12) 0.186(5) Uani 0.383(10) 1 d D U P A 2
Cl2' Cl 0.9876(15) 0.9454(13) 0.2010(16) 0.215(4) Uani 0.383(10) 1 d D U P A 2
Cl3' Cl 1.0496(11) 1.0856(14) 0.2547(16) 0.187(5) Uani 0.383(10) 1 d D U P A 2

loop_
_atom_site_aniso_label
_atom_site_aniso_U_11
_atom_site_aniso_U_22
_atom_site_aniso_U_33
_atom_site_aniso_U_23
_atom_site_aniso_U_13
_atom_site_aniso_U_12
Re1 0.03704(14) 0.03312(14) 0.02552(12) -0.01153(9) -0.00093(9) -0.00832(9)
P1 0.0330(8) 0.0338(8) 0.0253(7) -0.0110(6) -0.0001(6) -0.0092(6)
O1 0.060(3) 0.046(3) 0.036(2) -0.013(2) 0.000(2) -0.021(2)
O2 0.062(3) 0.079(4) 0.118(5) -0.056(3) -0.010(3) -0.032(3)
O3 0.065(3) 0.074(3) 0.055(3) -0.038(3) 0.003(2) 0.007(3)
O4 0.133(5) 0.039(3) 0.055(3) -0.005(3) -0.028(3) -0.007(3)
N1 0.028(2) 0.042(3) 0.027(2) -0.009(2) -0.0013(19) -0.008(2)
N2 0.030(2) 0.041(3) 0.028(2) -0.017(2) 0.0021(19) -0.012(2)
N3 0.033(3) 0.046(3) 0.031(3) -0.014(2) 0.000(2) -0.015(2)
N4 0.031(2) 0.042(3) 0.026(2) -0.017(2) 0.0041(19) -0.013(2)
N5 0.054(3) 0.033(3) 0.027(2) -0.013(2) 0.000(2) -0.013(2)
C1 0.028(3) 0.051(4) 0.033(3) -0.013(3) 0.003(2) -0.007(3)
C2 0.028(3) 0.069(4) 0.038(3) -0.008(3) -0.001(3) -0.015(3)
C3 0.040(4) 0.069(5) 0.038(3) -0.012(3) -0.010(3) -0.022(3)
C4 0.032(3) 0.052(4) 0.029(3) -0.015(3) -0.002(2) -0.013(3)
C5 0.032(3) 0.035(3) 0.027(3) -0.009(2) -0.005(2) -0.008(2)
C6 0.032(3) 0.034(3) 0.023(3) -0.011(2) -0.002(2) -0.009(2)
C7 0.030(3) 0.047(4) 0.033(3) -0.017(3) 0.003(2) -0.013(3)
C8 0.034(3) 0.035(3) 0.032(3) -0.017(3) -0.001(2) -0.012(2)
C9 0.050(4) 0.043(4) 0.023(3) -0.010(3) -0.001(3) -0.017(3)
C10 0.050(4) 0.035(3) 0.039(3) -0.007(3) -0.006(3) -0.015(3)
C11 0.036(3) 0.034(3) 0.032(3) -0.011(3) -0.003(2) -0.005(2)
C12 0.047(4) 0.037(3) 0.026(3) -0.011(3) 0.000(2) -0.014(3)
C13 0.050(4) 0.036(3) 0.026(3) -0.005(2) -0.001(3) -0.020(3)
C14 0.040(3) 0.031(3) 0.044(4) -0.014(3) -0.008(3) -0.005(3)
C15 0.048(4) 0.036(3) 0.040(3) -0.017(3) -0.004(3) -0.012(3)
C16 0.050(4) 0.029(3) 0.035(3) -0.011(3) -0.006(3) -0.007(3)
C17 0.066(4) 0.047(4) 0.036(3) -0.019(3) -0.003(3) -0.015(3)
C18 0.073(5) 0.048(4) 0.060(5) -0.031(4) -0.014(4) -0.012(3)
C19 0.073(5) 0.045(4) 0.060(5) -0.018(4) -0.008(4) -0.029(4)
C20 0.067(5) 0.050(4) 0.051(4) -0.013(3) -0.003(3) -0.029(3)
C21 0.043(3) 0.038(3) 0.025(3) -0.007(2) -0.003(2) -0.013(3)
C22 0.049(4) 0.043(4) 0.038(3) -0.017(3) -0.002(3) -0.016(3)
C23 0.076(5) 0.049(4) 0.061(5) -0.030(4) -0.004(4) -0.016(4)
C24 0.085(6) 0.048(5) 0.072(5) -0.010(4) -0.021(4) -0.030(4)
C25 0.055(4) 0.059(5) 0.061(4) -0.010(4) -0.013(3) -0.029(4)
C26 0.048(4) 0.044(4) 0.042(4) -0.012(3) -0.010(3) -0.015(3)
C27 0.036(3) 0.029(3) 0.031(3) -0.012(2) 0.000(2) -0.011(2)
C28 0.043(4) 0.037(3) 0.032(3) -0.007(3) -0.001(3) -0.009(3)
C29 0.039(4) 0.045(4) 0.052(4) -0.016(3) 0.008(3) -0.014(3)
C30 0.041(4) 0.054(4) 0.071(5) -0.022(4) -0.013(4) -0.006(3)
C31 0.053(4) 0.038(4) 0.044(4) -0.009(3) -0.017(3) -0.003(3)
C32 0.044(4) 0.038(3) 0.031(3) -0.013(3) 0.001(3) -0.008(3)
C33 0.036(3) 0.031(3) 0.028(3) -0.011(2) -0.003(2) -0.003(2)
C34 0.043(3) 0.048(4) 0.031(3) -0.015(3) -0.003(3) -0.008(3)
C35 0.045(4) 0.057(4) 0.037(3) -0.023(3) -0.010(3) -0.003(3)
C36 0.046(4) 0.068(5) 0.036(4) -0.027(3) 0.000(3) -0.002(3)
C37 0.053(4) 0.060(4) 0.033(3) -0.007(3) 0.010(3) -0.015(3)
C38 0.050(4) 0.042(4) 0.035(3) -0.010(3) 0.003(3) -0.013(3)
C39 0.051(4) 0.037(4) 0.046(4) -0.019(3) 0.001(3) -0.005(3)
C40 0.048(4) 0.046(4) 0.034(3) -0.009(3) -0.007(3) -0.011(3)
C41 0.056(4) 0.052(4) 0.049(4) -0.029(4) 0.003(3) -0.013(3)
C42 0.046(4) 0.072(5) 0.041(4) -0.014(3) -0.007(3) -0.019(3)
F1 0.043(2) 0.191(5) 0.073(3) -0.045(3) -0.010(2) -0.034(3)
F2 0.106(4) 0.062(3) 0.086(3) -0.020(2) -0.011(3) 0.004(3)
F3 0.057(2) 0.099(3) 0.034(2) -0.017(2) 0.0026(17) -0.014(2)
S1 0.0438(9) 0.0625(11) 0.0333(8) -0.0176(7) 0.0047(7) -0.0257(8)
O5 0.075(3) 0.094(4) 0.029(2) -0.011(2) 0.007(2) -0.052(3)
O6 0.114(4) 0.069(4) 0.061(3) -0.024(3) 0.011(3) -0.048(3)
O7 0.041(3) 0.107(4) 0.053(3) -0.034(3) -0.002(2) -0.028(3)
C43 0.132(7) 0.205(7) 0.193(8) -0.069(7) 0.019(7) -0.076(7)
Cl1 0.150(6) 0.170(5) 0.160(6) -0.053(4) 0.030(4) -0.079(4)
Cl2 0.201(9) 0.228(7) 0.259(9) -0.130(6) 0.075(8) -0.089(7)
Cl3 0.094(4) 0.201(6) 0.196(7) -0.027(5) 0.023(4) -0.039(4)
C43' 0.126(7) 0.201(7) 0.209(9) -0.056(7) 0.041(7) -0.065(7)
Cl1' 0.127(6) 0.117(7) 0.237(10) -0.026(6) 0.075(7) -0.032(5)
Cl2' 0.179(9) 0.218(8) 0.238(10) -0.077(8) 0.016(8) -0.064(7)
Cl3' 0.095(7) 0.226(8) 0.232(10) -0.047(7) 0.002(7) -0.078(6)

loop_
_atom_type_symbol
_atom_type_description
_atom_type_scat_dispersion_real
_atom_type_scat_dispersion_imag
_atom_type_scat_source
C C 0.0033 0.0016 'International Tables Vol C Tables 4.2.6.8 and 6.1.1.4'
H H 0.0000 0.0000 'International Tables Vol C Tables 4.2.6.8 and 6.1.1.4'
N N 0.0061 0.0033 'International Tables Vol C Tables 4.2.6.8 and 6.1.1.4'
O O 0.0106 0.0060 'International Tables Vol C Tables 4.2.6.8 and 6.1.1.4'
F F 0.0171 0.0103 'International Tables Vol C Tables 4.2.6.8 and 6.1.1.4'
S S 0.1246 0.1234 'International Tables Vol C Tables 4.2.6.8 and 6.1.1.4'
Re Re -1.0185 7.2310 'International Tables Vol C Tables 4.2.6.8 and 6.1.1.4'
Cl Cl 0.1484 0.1585 'International Tables Vol C Tables 4.2.6.8 and 6.1.1.4'
P P 0.1023 0.0942 'International Tables Vol C Tables 4.2.6.8 and 6.1.1.4'

loop_
_geom_angle_atom_site_label_1
_geom_angle_atom_site_label_2
_geom_angle_atom_site_label_3
_geom_angle
_geom_angle_site_symmetry_1
_geom_angle_site_symmetry_3
_geom_angle_publ_flag
C40 Re1 C39 91.6(2) . . ?
C40 Re1 C41 87.5(2) . . ?
C39 Re1 C41 87.7(3) . . ?
C40 Re1 N2 171.1(2) . . ?
C39 Re1 N2 97.2(2) . . ?
C41 Re1 N2 91.6(2) . . ?
C40 Re1 N1 97.9(2) . . ?
C39 Re1 N1 170.4(2) . . ?
C41 Re1 N1 93.7(2) . . ?
N2 Re1 N1 73.31(16) . . ?
C40 Re1 P1 90.66(18) . . ?
C39 Re1 P1 89.65(18) . . ?
C41 Re1 P1 176.74(18) . . ?
N2 Re1 P1 90.60(12) . . ?
N1 Re1 P1 89.20(12) . . ?
C33 P1 C27 101.8(2) . . ?
C33 P1 C21 106.0(2) . . ?
C27 P1 C21 103.9(2) . . ?
C33 P1 Re1 114.08(17) . . ?
C27 P1 Re1 117.31(17) . . ?
C21 P1 Re1 112.54(18) . . ?
C14 O1 C15 103.7(4) . . ?
C1 N1 C5 117.8(5) . . ?
C1 N1 Re1 124.2(4) . . ?
C5 N1 Re1 118.0(3) . . ?
C6 N2 N3 110.0(4) . . ?
C6 N2 Re1 118.2(3) . . ?
N3 N2 Re1 131.7(3) . . ?
C7 N3 N2 105.1(4) . . ?
C6 N4 C7 104.4(4) . . ?
C6 N4 C8 131.2(4) . . ?
C7 N4 C8 124.3(4) . . ?
C14 N5 C16 104.4(4) . . ?
N1 C1 C2 122.9(5) . . ?
N1 C1 H1 118.6 . . ?
C2 C1 H1 118.5 . . ?
C1 C2 C3 119.0(5) . . ?
C1 C2 H2 120.5 . . ?
C3 C2 H2 120.5 . . ?
C4 C3 C2 119.5(6) . . ?
C4 C3 H3 120.3 . . ?
C2 C3 H3 120.3 . . ?
C5 C4 C3 119.3(5) . . ?
C5 C4 H4 120.4 . . ?
C3 C4 H4 120.4 . . ?
N1 C5 C4 121.6(5) . . ?
N1 C5 C6 111.4(4) . . ?
C4 C5 C6 126.9(5) . . ?
N2 C6 N4 108.4(4) . . ?
N2 C6 C5 118.8(4) . . ?
N4 C6 C5 132.7(5) . . ?
N3 C7 N4 112.1(5) . . ?
N3 C7 H7 123.9 . . ?
N4 C7 H7 123.9 . . ?
C9 C8 C13 121.7(5) . . ?
C9 C8 N4 119.4(5) . . ?
C13 C8 N4 118.8(5) . . ?
C8 C9 C10 119.9(5) . . ?
C8 C9 H9 120.0 . . ?
C10 C9 H9 120.0 . . ?
C9 C10 C11 118.7(5) . . ?
C9 C10 H10 120.6 . . ?
C11 C10 H10 120.6 . . ?
C12 C11 C10 120.2(5) . . ?
C12 C11 C14 118.8(5) . . ?
C10 C11 C14 120.8(5) . . ?
C13 C12 C11 120.2(5) . . ?
C13 C12 H12 119.9 . . ?
C11 C12 H12 119.9 . . ?
C12 C13 C8 119.1(5) . . ?
C12 C13 H13 120.5 . . ?
C8 C13 H13 120.5 . . ?
N5 C14 O1 115.6(5) . . ?
N5 C14 C11 126.8(5) . . ?
O1 C14 C11 117.5(5) . . ?
C16 C15 C20 124.3(5) . . ?
C16 C15 O1 106.9(5) . . ?
C20 C15 O1 128.8(5) . . ?
C15 C16 N5 109.3(5) . . ?
C15 C16 C17 120.5(5) . . ?
N5 C16 C17 130.2(5) . . ?
C18 C17 C16 116.1(6) . . ?
C18 C17 H17 121.9 . . ?
C16 C17 H17 121.9 . . ?
C19 C18 C17 122.0(6) . . ?
C19 C18 H18 119.0 . . ?
C17 C18 H18 119.0 . . ?
C18 C19 C20 122.4(6) . . ?
C18 C19 H19 118.8 . . ?
C20 C19 H19 118.8 . . ?
C15 C20 C19 114.7(6) . . ?
C15 C20 H20 122.7 . . ?
C19 C20 H20 122.7 . . ?
C26 C21 C22 119.3(5) . . ?
C26 C21 P1 119.8(4) . . ?
C22 C21 P1 120.7(4) . . ?
C23 C22 C21 118.9(6) . . ?
C23 C22 H22 120.6 . . ?
C21 C22 H22 120.6 . . ?
C24 C23 C22 121.1(6) . . ?
C24 C23 H23 119.4 . . ?
C22 C23 H23 119.4 . . ?
C23 C24 C25 120.7(6) . . ?
C23 C24 H24 119.7 . . ?
C25 C24 H24 119.7 . . ?
C24 C25 C26 119.1(6) . . ?
C24 C25 H25 120.5 . . ?
C26 C25 H25 120.5 . . ?
C21 C26 C25 121.0(6) . . ?
C21 C26 H26 119.5 . . ?
C25 C26 H26 119.5 . . ?
C28 C27 C32 118.2(5) . . ?
C28 C27 P1 121.6(4) . . ?
C32 C27 P1 120.2(4) . . ?
C29 C28 C27 120.7(5) . . ?
C29 C28 H28 119.6 . . ?
C27 C28 H28 119.6 . . ?
C30 C29 C28 119.9(6) . . ?
C30 C29 H29 120.0 . . ?
C28 C29 H29 120.0 . . ?
C29 C30 C31 119.8(6) . . ?
C29 C30 H30 120.1 . . ?
C31 C30 H30 120.1 . . ?
C32 C31 C30 120.4(6) . . ?
C32 C31 H31 119.8 . . ?
C30 C31 H31 119.8 . . ?
C31 C32 C27 120.9(5) . . ?
C31 C32 H32 119.5 . . ?
C27 C32 H32 119.5 . . ?
C38 C33 C34 117.6(5) . . ?
C38 C33 P1 124.9(4) . . ?
C34 C33 P1 117.4(4) . . ?
C35 C34 C33 120.9(6) . . ?
C35 C34 H34 119.6 . . ?
C33 C34 H34 119.6 . . ?
C36 C35 C34 120.6(6) . . ?
C36 C35 H35 119.7 . . ?
C34 C35 H35 119.7 . . ?
C35 C36 C37 119.2(6) . . ?
C35 C36 H36 120.4 . . ?
C37 C36 H36 120.4 . . ?
C36 C37 C38 120.8(6) . . ?
C36 C37 H37 119.6 . . ?
C38 C37 H37 119.6 . . ?
C37 C38 C33 120.8(6) . . ?
C37 C38 H38 119.6 . . ?
C33 C38 H38 119.6 . . ?
O2 C39 Re1 177.2(5) . . ?
O3 C40 Re1 175.8(5) . . ?
O4 C41 Re1 173.6(6) . . ?
F1 C42 F3 107.6(5) . . ?
F1 C42 F2 108.1(6) . . ?
F3 C42 F2 105.1(5) . . ?
F1 C42 S1 113.3(5) . . ?
F3 C42 S1 111.8(5) . . ?
F2 C42 S1 110.5(5) . . ?
O6 S1 O5 114.6(3) . . ?
O6 S1 O7 115.0(3) . . ?
O5 S1 O7 115.8(3) . . ?
O6 S1 C42 104.3(3) . . ?
O5 S1 C42 102.7(3) . . ?
O7 S1 C42 101.8(3) . . ?
Cl2 C43 Cl3 111.3(11) . . ?
Cl2 C43 Cl1 105.2(11) . . ?
Cl3 C43 Cl1 102.4(9) . . ?
Cl2 C43 H43 112.4 . . ?
Cl3 C43 H43 112.4 . . ?
Cl1 C43 H43 112.4 . . ?
Cl3' C43' Cl1' 110.7(14) . . ?
Cl3' C43' Cl2' 105.3(15) . . ?
Cl1' C43' Cl2' 105.0(14) . . ?
Cl3' C43' H43' 111.8 . . ?
Cl1' C43' H43' 111.8 . . ?
Cl2' C43' H43' 111.8 . . ?

loop_
_geom_bond_atom_site_label_1
_geom_bond_atom_site_label_2
_geom_bond_distance
_geom_bond_site_symmetry_2
_geom_bond_publ_flag
Re1 C40 1.900(6) . ?
Re1 C39 1.900(7) . ?
Re1 C41 1.959(7) . ?
Re1 N2 2.136(4) . ?
Re1 N1 2.196(4) . ?
Re1 P1 2.4956(14) . ?
P1 C33 1.817(5) . ?
P1 C27 1.822(5) . ?
P1 C21 1.824(6) . ?
O1 C14 1.365(7) . ?
O1 C15 1.386(6) . ?
O2 C39 1.159(7) . ?
O3 C40 1.168(7) . ?
O4 C41 1.145(7) . ?
N1 C1 1.346(6) . ?
N1 C5 1.370(6) . ?
N2 C6 1.314(6) . ?
N2 N3 1.374(6) . ?
N3 C7 1.299(6) . ?
N4 C6 1.366(6) . ?
N4 C7 1.371(6) . ?
N4 C8 1.424(6) . ?
N5 C14 1.275(7) . ?
N5 C16 1.392(7) . ?
C1 C2 1.362(8) . ?
C1 H1 0.9400 . ?
C2 C3 1.379(8) . ?
C2 H2 0.9400 . ?
C3 C4 1.377(7) . ?
C3 H3 0.9400 . ?
C4 C5 1.370(7) . ?
C4 H4 0.9400 . ?
C5 C6 1.450(7) . ?
C7 H7 0.9400 . ?
C8 C9 1.362(7) . ?
C8 C13 1.379(7) . ?
C9 C10 1.393(7) . ?
C9 H9 0.9400 . ?
C10 C11 1.398(7) . ?
C10 H10 0.9400 . ?
C11 C12 1.385(7) . ?
C11 C14 1.476(8) . ?
C12 C13 1.377(7) . ?
C12 H12 0.9400 . ?
C13 H13 0.9400 . ?
C15 C16 1.371(8) . ?
C15 C20 1.373(8) . ?
C16 C17 1.393(7) . ?
C17 C18 1.389(8) . ?
C17 H17 0.9400 . ?
C18 C19 1.370(9) . ?
C18 H18 0.9400 . ?
C19 C20 1.391(9) . ?
C19 H19 0.9400 . ?
C20 H20 0.9400 . ?
C21 C26 1.382(8) . ?
C21 C22 1.398(8) . ?
C22 C23 1.389(8) . ?
C22 H22 0.9400 . ?
C23 C24 1.360(9) . ?
C23 H23 0.9400 . ?
C24 C25 1.378(10) . ?
C24 H24 0.9400 . ?
C25 C26 1.386(8) . ?
C25 H25 0.9400 . ?
C26 H26 0.9400 . ?
C27 C28 1.385(7) . ?
C27 C32 1.398(7) . ?
C28 C29 1.382(8) . ?
C28 H28 0.9400 . ?
C29 C30 1.372(9) . ?
C29 H29 0.9400 . ?
C30 C31 1.387(8) . ?
C30 H30 0.9400 . ?
C31 C32 1.355(8) . ?
C31 H31 0.9400 . ?
C32 H32 0.9400 . ?
C33 C38 1.386(7) . ?
C33 C34 1.394(7) . ?
C34 C35 1.380(7) . ?
C34 H34 0.9400 . ?
C35 C36 1.365(9) . ?
C35 H35 0.9400 . ?
C36 C37 1.370(9) . ?
C36 H36 0.9400 . ?
C37 C38 1.380(8) . ?
C37 H37 0.9400 . ?
C38 H38 0.9400 . ?
C42 F1 1.305(7) . ?
C42 F3 1.330(7) . ?
C42 F2 1.336(8) . ?
C42 S1 1.817(7) . ?
S1 O6 1.428(5) . ?
S1 O5 1.430(4) . ?
S1 O7 1.432(4) . ?
C43 Cl2 1.743(14) . ?
C43 Cl3 1.743(14) . ?
C43 Cl1 1.794(14) . ?
C43 H43 0.9900 . ?
C43' Cl3' 1.707(16) . ?
C43' Cl1' 1.710(15) . ?
C43' Cl2' 1.746(16) . ?
C43' H43' 0.9900 . ?
